data_4328995
loop_
_publ_author_name
'Juan Diwu'
'Thomas E. Albrecht-Schmitt'

_publ_section_title
;
 Mixed-Valent Uranium(IV,VI) Diphosphonate: Synthesis, Structure, and
 Spectroscopy
;
_journal_name_full 'Inorganic Chemistry'
_journal_page_first 4432
_journal_page_last 4434
_journal_paper_doi 10.1021/ic300391p
_journal_volume 51
_journal_year 2012
_chemical_formula_moiety (UO2)3U(H2O)2[CH2(PO3)2]3.(H2O)6(H3O)2
_chemical_formula_sum 'C3 H6 O34 P6 U4'
_chemical_formula_weight 1724.02
_chemical_name_common 'mixed-valent (IV, VI) uranium methylenediphosphonate'
_chemical_name_systematic
; 
 ? 
;
_space_group_IT_number 15
_symmetry_cell_setting monoclinic
_symmetry_space_group_name_Hall '-C 2yc'
_symmetry_space_group_name_H-M 'C 1 2/c 1'
_atom_sites_solution_hydrogens geom
_atom_sites_solution_primary direct
_atom_sites_solution_secondary difmap
_audit_creation_method SHELXL-97
_cell_angle_alpha 90.00
_cell_angle_beta 103.415(2)
_cell_angle_gamma 90.00
_cell_formula_units_Z 8
_cell_length_a 25.903(5)
_cell_length_b 17.021(3)
_cell_length_c 16.723(3)
_cell_measurement_reflns_used 8694
_cell_measurement_temperature 296(2)
_cell_measurement_theta_max 28.62
_cell_measurement_theta_min 1.44
_cell_volume 7172(2)
_computing_cell_refinement 'SMART SAINT'
_computing_data_collection SMART
_computing_data_reduction SAINT
_computing_molecular_graphics 'SHELXP-97 (Sheldrick, 1997)'
_computing_publication_material 'SHELCIF-97 (Sheldrick, 2000)'
_computing_structure_refinement 'SHELXL-97 (Sheldrick, 1997)'
_computing_structure_solution 'SHELXS-97 (Sheldrick, 1990)'
_diffrn_ambient_temperature 296(2)
_diffrn_detector_area_resol_mean 0
_diffrn_measured_fraction_theta_full 0.944
_diffrn_measured_fraction_theta_max 0.944
_diffrn_measurement_device_type 'Bruker APEXII'
_diffrn_measurement_method '0.3 wide w/ exposures'
_diffrn_radiation_monochromator 'Quazar optics'
_diffrn_radiation_source 'Imus microdocused'
_diffrn_radiation_type MoK\a
_diffrn_radiation_wavelength 0.71073
_diffrn_reflns_av_R_equivalents 0.0664
_diffrn_reflns_av_sigmaI/netI 0.0572
_diffrn_reflns_limit_h_max 34
_diffrn_reflns_limit_h_min -34
_diffrn_reflns_limit_k_max 22
_diffrn_reflns_limit_k_min -22
_diffrn_reflns_limit_l_max 22
_diffrn_reflns_limit_l_min -21
_diffrn_reflns_number 41446
_diffrn_reflns_theta_full 28.62
_diffrn_reflns_theta_max 28.62
_diffrn_reflns_theta_min 1.44
_exptl_absorpt_coefficient_mu 18.382
_exptl_absorpt_correction_T_max 0.906
_exptl_absorpt_correction_T_min 0.615
_exptl_absorpt_correction_type numerical
_exptl_absorpt_process_details SHELXPREP
_exptl_crystal_colour green
_exptl_crystal_density_diffrn 3.193
_exptl_crystal_density_meas ?
_exptl_crystal_description prism
_exptl_crystal_F_000 6032
_exptl_crystal_size_max 0.063
_exptl_crystal_size_mid 0.042
_exptl_crystal_size_min 0.039
_refine_diff_density_max 2.961
_refine_diff_density_min -1.381
_refine_diff_density_rms 0.360
_refine_ls_extinction_method none
_refine_ls_goodness_of_fit_ref 1.056
_refine_ls_hydrogen_treatment constr
_refine_ls_matrix_type full
_refine_ls_number_parameters 432
_refine_ls_number_reflns 8694
_refine_ls_number_restraints 6
_refine_ls_restrained_S_all 1.056
_refine_ls_R_factor_all 0.0627
_refine_ls_R_factor_gt 0.0429
_refine_ls_shift/su_max 0.071
_refine_ls_shift/su_mean 0.000
_refine_ls_structure_factor_coef Fsqd
_refine_ls_weighting_details 'calc w=1/[\s^2^(Fo^2^)+(0.0251P)^2^+495.5570P] where P=(Fo^2^+2Fc^2^)/3'
_refine_ls_weighting_scheme calc
_refine_ls_wR_factor_gt 0.0963
_refine_ls_wR_factor_ref 0.1036
_reflns_number_gt 6756
_reflns_number_total 8694
_reflns_threshold_expression >2sigma(I)
_cod_data_source_file ic300391p_si_002.cif
_cod_data_source_block UC1P2S
_cod_depositor_comments
;
The following automatic conversions were performed:

'_exptl_crystal_density_meas' value 'n/a' was changed to '?' - the
value is perceived as not measured.

Automatic conversion script
Id: cif_fix_values 3008 2015-01-20 13:52:24Z robertas 
;
_cod_original_cell_volume 7172(3)
_cod_database_code 4328995

loop_
_symmetry_equiv_pos_as_xyz
'x, y, z'
'-x, y, -z+1/2'
'x+1/2, y+1/2, z'
'-x+1/2, y+1/2, -z+1/2'
'-x, -y, -z'
'x, -y, z-1/2'
'-x+1/2, -y+1/2, -z'
'x+1/2, -y+1/2, z-1/2'

loop_
_atom_site_label
_atom_site_type_symbol
_atom_site_fract_x
_atom_site_fract_y
_atom_site_fract_z
_atom_site_U_iso_or_equiv
_atom_site_adp_type
_atom_site_occupancy
_atom_site_symmetry_multiplicity
_atom_site_calc_flag
_atom_site_refinement_flags
U2 U 0.406891(16) 0.02303(2) 0.55190(2) 0.01101(10) Uani 1 1 d .
U1 U -0.134895(15) 0.23759(2) 0.37390(2) 0.00857(9) Uani 1 1 d .
U3 U 0.101541(16) 0.02574(3) 0.46879(3) 0.01179(10) Uani 1 1 d .
U4 U 0.257086(16) 0.00151(2) 0.76944(3) 0.01138(10) Uani 1 1 d .
P5 P 0.37638(11) 0.09146(17) 0.74318(17) 0.0097(5) Uani 1 1 d .
P1 P 0.21201(11) -0.07608(17) 0.56484(17) 0.0097(5) Uani 1 1 d .
P3 P 0.13038(11) -0.08191(17) 0.77492(17) 0.0103(5) Uani 1 1 d .
P6 P 0.54007(11) 0.09858(17) 0.59454(17) 0.0108(6) Uani 1 1 d .
P4 P -0.04008(11) 0.07800(18) 0.38299(18) 0.0129(6) Uani 1 1 d .
P2 P 0.29747(11) -0.10384(17) 0.46541(17) 0.0107(6) Uani 1 1 d .
O7 O 0.1667(3) -0.0168(5) 0.7576(5) 0.0153(17) Uani 1 1 d .
O8 O 0.1434(3) -0.1619(5) 0.7442(5) 0.0120(16) Uani 1 1 d .
O10 O 0.0205(3) 0.0740(5) 0.4035(5) 0.0195(19) Uani 1 1 d .
O1 O 0.2511(3) -0.0507(5) 0.6434(5) 0.0167(17) Uani 1 1 d .
O16 O 0.4792(3) 0.1039(5) 0.5670(5) 0.0133(16) Uani 1 1 d .
O13 O 0.3580(3) 0.1716(5) 0.7659(5) 0.0126(16) Uani 1 1 d .
O17 O 0.5644(3) 0.1778(5) 0.5829(5) 0.0175(18) Uani 1 1 d .
O19 O -0.2322(3) 0.2288(5) 0.2990(5) 0.0182(18) Uani 1 1 d .
O14 O 0.3443(3) 0.0240(5) 0.7677(5) 0.0148(17) Uani 1 1 d .
O2 O 0.1908(3) -0.0049(5) 0.5121(5) 0.0173(18) Uani 1 1 d .
O15 O 0.3757(3) 0.0902(5) 0.6503(5) 0.0134(16) Uani 1 1 d .
O21 O 0.3678(3) 0.0877(5) 0.4781(5) 0.0144(17) Uani 1 1 d .
O9 O 0.1311(3) -0.0871(5) 0.8671(5) 0.0158(17) Uani 1 1 d .
O25 O 0.2705(3) -0.0966(5) 0.8082(5) 0.0181(18) Uani 1 1 d .
O26 O 0.2405(3) 0.0979(5) 0.7288(5) 0.0181(18) Uani 1 1 d .
O11 O -0.0584(3) 0.1618(5) 0.3973(5) 0.0169(18) Uani 1 1 d .
O18 O 0.5624(3) 0.0324(5) 0.5510(5) 0.0199(19) Uani 1 1 d .
O3 O 0.1654(3) -0.1227(5) 0.5821(5) 0.0190(18) Uani 1 1 d .
O4 O 0.2731(3) -0.0433(5) 0.4019(5) 0.0197(19) Uani 1 1 d .
O22 O 0.4460(3) -0.0394(5) 0.6283(5) 0.0210(19) Uani 1 1 d .
O23 O 0.0880(3) -0.0639(5) 0.4123(5) 0.0183(18) Uani 1 1 d .
O5 O 0.3404(3) -0.0680(5) 0.5331(5) 0.0189(18) Uani 1 1 d .
O6 O 0.3185(3) -0.1751(5) 0.4269(5) 0.0195(18) Uani 1 1 d .
O24 O 0.1152(4) 0.1147(5) 0.5257(5) 0.0223(19) Uani 1 1 d .
O20 O -0.1036(4) 0.2252(5) 0.5300(5) 0.024(2) Uani 1 1 d .
O12 O -0.0633(4) 0.0155(6) 0.4298(6) 0.030(2) Uani 1 1 d .
C3 C 0.5555(4) 0.0787(7) 0.7036(6) 0.011(2) Uani 1 1 d .
H3A H 0.5338 0.1129 0.7289 0.013 Uiso 1 1 calc R
H3B H 0.5452 0.0250 0.7117 0.013 Uiso 1 1 calc R
C2 C -0.0623(5) 0.0581(7) 0.2756(7) 0.014(2) Uani 1 1 d .
H2A H -0.0572 0.0025 0.2674 0.017 Uiso 1 1 calc R
H2B H -0.0393 0.0863 0.2473 0.017 Uiso 1 1 calc R
C1 C 0.2456(4) -0.1408(7) 0.5097(6) 0.012(2) Uani 1 1 d U
H1A H 0.2190 -0.1640 0.4655 0.014 Uiso 1 1 calc R
H1B H 0.2606 -0.1831 0.5467 0.014 Uiso 1 1 calc R
O1W O 0.2542(4) 0.1278(6) 0.4856(6) 0.027(2) Uani 1 1 d .
O2W O 0.1585(5) 0.2543(8) 0.6166(9) 0.059(4) Uani 1 1 d .
O3W O 0.1235(6) 0.1405(8) 0.7194(9) 0.064(4) Uani 1 1 d .
O4W O -0.2319(6) 0.2683(8) 0.1211(8) 0.066(4) Uani 1 1 d .
O5W O 0.4689(5) 0.2590(8) 0.4895(9) 0.064(4) Uani 1 1 d .
O6W O -0.1214(6) 0.2534(8) 0.0711(9) 0.066(4) Uani 1 1 d .
O7W O 0.3336(7) -0.2512(12) 0.6563(10) 0.032(5) Uani 0.50 1 d P
O8W O 0.1190(8) 0.3623(10) 0.7241(16) 0.038(6) Uani 0.50 1 d P
O9W O 0.0117(8) 0.3222(12) 0.6519(12) 0.030(4) Uiso 0.50 1 d P
O10W O 0.0303(12) 0.1361(18) 0.6434(19) 0.074(9) Uiso 0.50 1 d P

loop_
_atom_site_aniso_label
_atom_site_aniso_U_11
_atom_site_aniso_U_22
_atom_site_aniso_U_33
_atom_site_aniso_U_23
_atom_site_aniso_U_13
_atom_site_aniso_U_12
U2 0.00901(19) 0.0131(2) 0.01101(19) -0.00287(15) 0.00255(15) -0.00112(15)
U1 0.00791(18) 0.00874(18) 0.00961(18) -0.00094(14) 0.00315(14) -0.00031(14)
U3 0.00954(19) 0.0155(2) 0.01110(19) 0.00352(16) 0.00393(15) 0.00321(16)
U4 0.0124(2) 0.0107(2) 0.0119(2) -0.00205(15) 0.00439(15) -0.00383(15)
P5 0.0072(13) 0.0119(14) 0.0106(13) -0.0003(11) 0.0032(10) -0.0004(10)
P1 0.0084(13) 0.0111(13) 0.0106(13) -0.0013(10) 0.0044(11) -0.0009(10)
P3 0.0082(13) 0.0117(14) 0.0118(13) -0.0013(11) 0.0040(11) -0.0007(10)
P6 0.0101(13) 0.0113(14) 0.0109(13) -0.0019(11) 0.0025(11) -0.0023(11)
P4 0.0115(14) 0.0176(15) 0.0105(13) 0.0047(11) 0.0044(11) 0.0059(11)
P2 0.0099(13) 0.0116(14) 0.0113(13) -0.0018(11) 0.0040(11) -0.0001(11)
O7 0.019(4) 0.013(4) 0.016(4) -0.002(3) 0.008(3) -0.004(3)
O8 0.010(4) 0.017(4) 0.009(4) 0.001(3) 0.002(3) 0.003(3)
O10 0.009(4) 0.032(5) 0.016(4) 0.008(4) 0.002(3) 0.009(4)
O1 0.014(4) 0.024(5) 0.012(4) -0.003(3) 0.005(3) -0.002(3)
O16 0.010(4) 0.016(4) 0.014(4) -0.003(3) 0.001(3) -0.002(3)
O13 0.011(4) 0.019(4) 0.007(4) 0.000(3) 0.000(3) 0.003(3)
O17 0.018(4) 0.014(4) 0.017(4) 0.005(3) -0.001(3) -0.007(3)
O19 0.010(4) 0.025(5) 0.018(4) -0.006(4) -0.001(3) -0.002(3)
O14 0.006(4) 0.021(4) 0.019(4) 0.000(3) 0.004(3) -0.003(3)
O2 0.015(4) 0.009(4) 0.030(5) 0.004(3) 0.008(4) -0.001(3)
O15 0.013(4) 0.014(4) 0.012(4) -0.007(3) -0.001(3) 0.002(3)
O21 0.013(4) 0.016(4) 0.011(4) 0.001(3) -0.002(3) 0.010(3)
O9 0.021(4) 0.019(4) 0.010(4) 0.000(3) 0.008(3) -0.003(3)
O25 0.020(4) 0.016(4) 0.021(4) -0.003(3) 0.009(4) -0.004(3)
O26 0.015(4) 0.009(4) 0.030(5) 0.003(3) 0.005(4) 0.001(3)
O11 0.013(4) 0.021(4) 0.016(4) -0.010(3) 0.002(3) 0.001(3)
O18 0.012(4) 0.025(5) 0.024(5) -0.013(4) 0.005(3) -0.003(3)
O3 0.012(4) 0.030(5) 0.018(4) 0.000(4) 0.008(3) -0.003(4)
O4 0.024(5) 0.023(5) 0.015(4) 0.009(4) 0.011(4) 0.011(4)
O22 0.023(5) 0.013(4) 0.029(5) -0.001(4) 0.010(4) 0.002(3)
O23 0.017(4) 0.018(4) 0.018(4) 0.001(3) 0.001(3) 0.003(3)
O5 0.014(4) 0.024(5) 0.020(4) -0.004(4) 0.007(3) -0.008(3)
O6 0.025(5) 0.018(4) 0.014(4) -0.010(3) 0.002(4) 0.005(4)
O24 0.025(5) 0.024(5) 0.020(5) -0.002(4) 0.009(4) 0.005(4)
O20 0.036(5) 0.023(5) 0.013(4) 0.006(4) 0.005(4) -0.003(4)
O12 0.030(5) 0.034(6) 0.031(5) 0.019(4) 0.015(4) 0.014(4)
C3 0.009(5) 0.016(6) 0.010(5) -0.001(4) 0.005(4) 0.000(4)
C2 0.019(6) 0.011(6) 0.012(5) -0.001(4) 0.007(5) 0.003(4)
C1 0.014(4) 0.013(4) 0.007(4) -0.003(3) 0.000(3) -0.002(3)
O1W 0.024(5) 0.025(5) 0.032(5) -0.002(4) 0.007(4) -0.001(4)
O2W 0.054(8) 0.049(8) 0.068(9) -0.002(7) 0.002(7) -0.016(6)
O3W 0.075(10) 0.050(8) 0.077(10) 0.003(7) 0.035(8) 0.011(7)
O4W 0.079(10) 0.061(9) 0.055(9) 0.004(7) 0.010(7) -0.011(8)
O5W 0.059(9) 0.059(9) 0.068(9) 0.005(7) 0.001(7) 0.013(7)
O6W 0.089(11) 0.045(8) 0.073(10) -0.008(7) 0.035(8) 0.008(7)
O7W 0.033(11) 0.057(14) 0.000(7) -0.011(8) -0.010(7) 0.039(10)
O8W 0.028(11) 0.000(8) 0.094(18) -0.010(9) 0.033(11) -0.003(7)

loop_
_atom_type_symbol
_atom_type_description
_atom_type_scat_dispersion_real
_atom_type_scat_dispersion_imag
_atom_type_scat_source
C C 0.0033 0.0016 'International Tables Vol C Tables 4.2.6.8 and 6.1.1.4'
H H 0.0000 0.0000 'International Tables Vol C Tables 4.2.6.8 and 6.1.1.4'
O O 0.0106 0.0060 'International Tables Vol C Tables 4.2.6.8 and 6.1.1.4'
P P 0.1023 0.0942 'International Tables Vol C Tables 4.2.6.8 and 6.1.1.4'
U U -9.6767 9.6646 'International Tables Vol C Tables 4.2.6.8 and 6.1.1.4'

loop_
_geom_angle_atom_site_label_1
_geom_angle_atom_site_label_2
_geom_angle_atom_site_label_3
_geom_angle
_geom_angle_site_symmetry_1
_geom_angle_site_symmetry_3
O21 U2 O22 178.1(4) . .
O21 U2 O18 88.5(3) . 5_656
O22 U2 O18 93.2(4) . 5_656
O21 U2 O5 92.0(3) . .
O22 U2 O5 88.8(4) . .
O18 U2 O5 90.0(3) 5_656 .
O21 U2 O16 91.3(3) . .
O22 U2 O16 88.0(3) . .
O18 U2 O16 85.0(3) 5_656 .
O5 U2 O16 173.8(3) . .
O21 U2 O15 87.2(3) . .
O22 U2 O15 91.1(3) . .
O18 U2 O15 174.7(3) 5_656 .
O5 U2 O15 93.3(3) . .
O16 U2 O15 92.1(3) . .
O6 U1 O3 100.5(3) 3_455 5_556
O6 U1 O17 85.5(3) 3_455 7_556
O3 U1 O17 137.6(3) 5_556 7_556
O6 U1 O11 145.6(3) 3_455 .
O3 U1 O11 79.4(3) 5_556 .
O17 U1 O11 73.2(3) 7_556 .
O6 U1 O8 139.1(3) 3_455 5_556
O3 U1 O8 80.1(3) 5_556 5_556
O17 U1 O8 121.6(3) 7_556 5_556
O11 U1 O8 75.2(3) . 5_556
O6 U1 O13 85.0(3) 3_455 8_455
O3 U1 O13 146.7(3) 5_556 8_455
O17 U1 O13 75.3(3) 7_556 8_455
O11 U1 O13 114.0(3) . 8_455
O8 U1 O13 74.8(3) 5_556 8_455
O6 U1 O19 70.7(3) 3_455 .
O3 U1 O19 74.5(3) 5_556 .
O17 U1 O19 144.4(3) 7_556 .
O11 U1 O19 139.4(3) . .
O8 U1 O19 70.2(3) 5_556 .
O13 U1 O19 76.6(3) 8_455 .
O6 U1 O20 73.8(3) 3_455 .
O3 U1 O20 69.7(3) 5_556 .
O17 U1 O20 72.0(3) 7_556 .
O11 U1 O20 74.1(3) . .
O8 U1 O20 140.1(3) 5_556 .
O13 U1 O20 142.0(3) 8_455 .
O19 U1 O20 122.7(3) . .
O24 U3 O23 179.6(4) . .
O24 U3 O12 86.0(4) . 5_556
O23 U3 O12 93.7(4) . 5_556
O24 U3 O9 87.1(3) . 6
O23 U3 O9 93.2(3) . 6
O12 U3 O9 169.7(3) 5_556 6
O24 U3 O10 89.8(4) . .
O23 U3 O10 90.4(3) . .
O12 U3 O10 87.5(3) 5_556 .
O9 U3 O10 84.8(3) 6 .
O24 U3 O2 88.0(3) . .
O23 U3 O2 91.9(3) . .
O12 U3 O2 105.9(3) 5_556 .
O9 U3 O2 81.5(3) 6 .
O10 U3 O2 166.2(3) . .
O26 U4 O25 177.3(4) . .
O26 U4 O1 92.7(4) . .
O25 U4 O1 86.4(3) . .
O26 U4 O4 93.3(4) . 6_556
O25 U4 O4 87.9(3) . 6_556
O1 U4 O4 172.1(3) . 6_556
O26 U4 O14 89.5(3) . .
O25 U4 O14 92.9(3) . .
O1 U4 O14 84.8(3) . .
O4 U4 O14 90.2(3) 6_556 .
O26 U4 O7 86.7(3) . .
O25 U4 O7 90.7(3) . .
O1 U4 O7 91.0(3) . .
O4 U4 O7 94.4(3) 6_556 .
O14 U4 O7 174.2(3) . .
O13 P5 O14 112.6(5) . .
O13 P5 O15 109.3(4) . .
O14 P5 O15 112.3(5) . .
O13 P5 C3 108.2(5) . 2_656
O14 P5 C3 108.0(5) . 2_656
O15 P5 C3 106.0(5) . 2_656
O1 P1 O2 110.6(5) . .
O1 P1 O3 112.4(5) . .
O2 P1 O3 109.2(5) . .
O1 P1 C1 108.3(5) . .
O2 P1 C1 110.1(5) . .
O3 P1 C1 106.2(5) . .
O8 P3 O7 113.1(4) . .
O8 P3 O9 109.5(5) . .
O7 P3 O9 111.5(5) . .
O8 P3 C2 108.1(5) . 5_556
O7 P3 C2 108.9(5) . 5_556
O9 P3 C2 105.3(5) . 5_556
O17 P6 O18 112.3(5) . .
O17 P6 O16 109.6(5) . .
O18 P6 O16 112.1(5) . .
O17 P6 C3 107.1(5) . .
O18 P6 C3 108.9(5) . .
O16 P6 C3 106.5(5) . .
O12 P4 O10 111.1(5) . .
O12 P4 O11 113.2(5) . .
O10 P4 O11 110.2(5) . .
O12 P4 C2 108.0(6) . .
O10 P4 C2 107.0(5) . .
O11 P4 C2 107.0(5) . .
O4 P2 O5 111.4(5) . .
O4 P2 O6 112.1(5) . .
O5 P2 O6 111.2(5) . .
O4 P2 C1 107.4(5) . .
O5 P2 C1 108.8(5) . .
O6 P2 C1 105.7(5) . .
P3 O7 U4 137.3(5) . .
P3 O8 U1 143.0(5) . 5_556
P4 O10 U3 155.0(5) . .
P1 O1 U4 143.5(5) . .
P6 O16 U2 138.8(5) . .
P5 O13 U1 143.9(4) . 8_556
P6 O17 U1 146.6(5) . 7_556
P5 O14 U4 136.5(5) . .
P1 O2 U3 124.0(4) . .
P5 O15 U2 143.1(5) . .
P3 O9 U3 142.6(5) . 6_556
P4 O11 U1 140.5(5) . .
P6 O18 U2 155.5(6) . 5_656
P1 O3 U1 148.2(5) . 5_556
P2 O4 U4 148.4(5) . 6
P2 O5 U2 140.7(5) . .
P2 O6 U1 167.3(6) . 3_545
P4 O12 U3 153.3(6) . 5_556
P5 C3 P6 116.0(6) 2_656 .
P4 C2 P3 118.5(6) . 5_556
P1 C1 P2 119.9(6) . .

loop_
_geom_bond_atom_site_label_1
_geom_bond_atom_site_label_2
_geom_bond_distance
_geom_bond_site_symmetry_2
U2 O21 1.783(7) .
U2 O22 1.785(9) .
U2 O18 2.262(8) 5_656
U2 O5 2.283(8) .
U2 O16 2.292(8) .
U2 O15 2.299(8) .
U1 O6 2.223(8) 3_455
U1 O3 2.293(9) 5_556
U1 O17 2.307(8) 7_556
U1 O11 2.320(8) .
U1 O8 2.326(8) 5_556
U1 O13 2.352(8) 8_455
U1 O19 2.546(8) .
U1 O20 2.556(8) .
U3 O24 1.781(9) .
U3 O23 1.786(8) .
U3 O12 2.265(9) 5_556
U3 O9 2.275(8) 6
U3 O10 2.283(8) .
U3 O2 2.317(8) .
U4 O26 1.790(8) .
U4 O25 1.796(8) .
U4 O1 2.259(8) .
U4 O4 2.271(8) 6_556
U4 O14 2.298(7) .
U4 O7 2.325(8) .
P5 O13 1.522(8) .
P5 O14 1.528(8) .
P5 O15 1.550(8) .
P5 C3 1.796(11) 2_656
P1 O1 1.523(8) .
P1 O2 1.524(8) .
P1 O3 1.528(8) .
P1 C1 1.787(11) .
P3 O8 1.520(8) .
P3 O7 1.524(8) .
P3 O9 1.539(8) .
P3 C2 1.815(12) 5_556
P6 O17 1.520(8) .
P6 O18 1.527(9) .
P6 O16 1.539(8) .
P6 C3 1.806(11) .
P4 O12 1.524(10) .
P4 O10 1.527(8) .
P4 O11 1.539(9) .
P4 C2 1.788(11) .
P2 O4 1.510(8) .
P2 O5 1.519(9) .
P2 O6 1.532(8) .
P2 C1 1.791(11) .
O8 U1 2.326(8) 5_556
O13 U1 2.352(8) 8_556
O17 U1 2.307(8) 7_556
O9 U3 2.275(8) 6_556
O18 U2 2.262(8) 5_656
O3 U1 2.293(9) 5_556
O4 U4 2.271(8) 6
O6 U1 2.223(8) 3_545
O12 U3 2.265(9) 5_556
C3 P5 1.796(11) 2_656
C2 P3 1.815(12) 5_556
